data_7228364
loop_
_publ_author_name
'Yoshida, Yukihiro'
'Nakamura, Yuto'
'Kishida, Hideo'
'Hayama, Hiromi'
'Nakano, Yoshiaki'
'Yamochi, Hideki'
'Saito, Gunzi'

_publ_section_title
;
 Racemic Charge-Transfer Complexes of Helical Polycyclic Aromatic
 Hydrocarbon Molecule
;
_journal_name_full CrystEngComm
_journal_paper_doi 10.1039/C7CE00763A
_journal_year 2017
_chemical_formula_moiety '(C26 H16), (C14 H8 N4)'
_chemical_formula_sum 'C40 H24 N4'
_chemical_formula_weight 560.66
_chemical_name_common ([6]helicene)(Me2TCNQ)
_chemical_name_systematic
; 
 ? 
;
_space_group_IT_number 15
_symmetry_cell_setting monoclinic
_symmetry_space_group_name_Hall '-C 2yc'
_symmetry_space_group_name_H-M 'C 1 2/c 1'
_atom_sites_solution_hydrogens geom
_atom_sites_solution_primary direct
_atom_sites_solution_secondary difmap
_audit_creation_method SHELXL-97
_audit_update_record
;
2017-02-17 deposited with the CCDC.
2017-06-02 downloaded from the CCDC.
;
_cell_angle_alpha 90.00
_cell_angle_beta 102.652(1)
_cell_angle_gamma 90.00
_cell_formula_units_Z 4
_cell_length_a 14.4593(7)
_cell_length_b 11.4032(6)
_cell_length_c 17.8273(9)
_cell_measurement_reflns_used 6251
_cell_measurement_temperature 100(2)
_cell_measurement_theta_max 28.15
_cell_measurement_theta_min 2.30
_cell_volume 2868.0(3)
_computing_cell_refinement 'Bruker SAINT'
_computing_data_collection 'Bruker APEX2'
_computing_data_reduction 'Bruker SAINT'
_computing_molecular_graphics 'Bruker SHELXTL'
_computing_publication_material 'Bruker SHELXTL'
_computing_structure_refinement 'SHELXL-2013 (Sheldrick, 2013)'
_computing_structure_solution 'SHELXS-2013 (Sheldrick, 2013)'
_diffrn_ambient_temperature 100(2)
_diffrn_detector_area_resol_mean 8.333
_diffrn_measured_fraction_theta_full 0.997
_diffrn_measured_fraction_theta_max 0.996
_diffrn_measurement_device_type 'Bruker APEX-II CCD'
_diffrn_measurement_method '\f and \w scans'
_diffrn_radiation_monochromator graphite
_diffrn_radiation_source 'fine-focus sealed tube'
_diffrn_radiation_type MoK\a
_diffrn_radiation_wavelength 0.71073
_diffrn_reflns_av_R_equivalents 0.0095
_diffrn_reflns_av_sigmaI/netI 0.0112
_diffrn_reflns_limit_h_max 10
_diffrn_reflns_limit_h_min -18
_diffrn_reflns_limit_k_max 13
_diffrn_reflns_limit_k_min -14
_diffrn_reflns_limit_l_max 21
_diffrn_reflns_limit_l_min -22
_diffrn_reflns_number 7341
_diffrn_reflns_theta_full 25.00
_diffrn_reflns_theta_max 26.36
_diffrn_reflns_theta_min 2.30
_exptl_absorpt_coefficient_mu 0.077
_exptl_absorpt_correction_T_max 0.9702
_exptl_absorpt_correction_T_min 0.9633
_exptl_absorpt_correction_type numerical
_exptl_crystal_colour black
_exptl_crystal_density_diffrn 1.298
_exptl_crystal_density_method 'not measured'
_exptl_crystal_description block
_exptl_crystal_F_000 1168
_exptl_crystal_size_max 0.49
_exptl_crystal_size_mid 0.46
_exptl_crystal_size_min 0.40
_refine_diff_density_max 0.274
_refine_diff_density_min -0.168
_refine_diff_density_rms 0.037
_refine_ls_extinction_method none
_refine_ls_goodness_of_fit_ref 1.096
_refine_ls_hydrogen_treatment constr
_refine_ls_matrix_type full
_refine_ls_number_parameters 201
_refine_ls_number_reflns 2929
_refine_ls_number_restraints 0
_refine_ls_restrained_S_all 1.096
_refine_ls_R_factor_all 0.0372
_refine_ls_R_factor_gt 0.0343
_refine_ls_shift/su_max 0.001
_refine_ls_shift/su_mean 0.000
_refine_ls_structure_factor_coef Fsqd
_refine_ls_weighting_details 'calc w=1/[\s^2^(Fo^2^)+(0.0549P)^2^+1.3694P] where P=(Fo^2^+2Fc^2^)/3'
_refine_ls_weighting_scheme calc
_refine_ls_wR_factor_gt 0.0981
_refine_ls_wR_factor_ref 0.1016
_reflns_number_gt 2687
_reflns_number_total 2929
_reflns_threshold_expression >2sigma(I)
_cod_data_source_file c7ce00763a2.cif
_cod_data_source_block 6helicene-Me22TCNQ
_cod_depositor_comments
;
The following automatic conversions were performed:

'_symmetry_cell_setting' value 'Monoclinic' changed to 'monoclinic'
according to
/home/data/users/saulius/crontab/automatic-downloads/rss-feeds/RSC/lib/dictionaries/cif_core.dic
dictionary named 'cif_core.dic' version 2.4.2 from 2011-04-26.

Automatic conversion script
Id: cif_fix_values 4973 2017-02-22 13:04:09Z antanas 
;
_cod_original_sg_symbol_H-M 'C2/c  '
_cod_database_code 7228364

loop_
_symmetry_equiv_pos_as_xyz
'x, y, z'
'-x, y, -z+1/2'
'x+1/2, y+1/2, z'
'-x+1/2, y+1/2, -z+1/2'
'-x, -y, -z'
'x, -y, z-1/2'
'-x+1/2, -y+1/2, -z'
'x+1/2, -y+1/2, z-1/2'

loop_
_atom_site_label
_atom_site_type_symbol
_atom_site_fract_x
_atom_site_fract_y
_atom_site_fract_z
_atom_site_U_iso_or_equiv
_atom_site_adp_type
_atom_site_occupancy
_atom_site_symmetry_multiplicity
_atom_site_calc_flag
_atom_site_refinement_flags
C1 C 0.46194(8) 0.86568(9) 0.87868(6) 0.0292(2) Uani 1 1 d .
H1 H 0.4668 0.9435 0.8946 0.035 Uiso 1 1 calc R
C2 C 0.54176(8) 0.80624(9) 0.86532(6) 0.0255(2) Uani 1 1 d .
H2 H 0.6005 0.8433 0.8758 0.031 Uiso 1 1 calc R
C3 C 0.37704(8) 0.80838(9) 0.86818(6) 0.0271(2) Uani 1 1 d .
H3 H 0.3248 0.8469 0.8790 0.032 Uiso 1 1 calc R
C4 C 0.53394(7) 0.69387(9) 0.83692(5) 0.0209(2) Uani 1 1 d .
H4 H 0.5877 0.6557 0.8287 0.025 Uiso 1 1 calc R
C5 C 0.36746(7) 0.69159(9) 0.84123(5) 0.0218(2) Uani 1 1 d .
C6 C 0.44549(7) 0.63511(8) 0.81994(5) 0.0192(2) Uani 1 1 d .
C7 C 0.28133(7) 0.62859(10) 0.83786(6) 0.0251(2) Uani 1 1 d .
H7 H 0.2294 0.6667 0.8496 0.030 Uiso 1 1 calc R
C8 C 0.27461(7) 0.51438(10) 0.81787(6) 0.0255(2) Uani 1 1 d .
H8 H 0.2198 0.4730 0.8200 0.031 Uiso 1 1 calc R
C9 C 0.35022(7) 0.45573(9) 0.79339(5) 0.0226(2) Uani 1 1 d .
C10 C 0.43213(6) 0.51884(8) 0.78635(5) 0.0194(2) Uani 1 1 d .
C11 C 0.34474(7) 0.33286(9) 0.77926(6) 0.0261(2) Uani 1 1 d .
H11 H 0.2891 0.2926 0.7803 0.031 Uiso 1 1 calc R
C12 C 0.42013(7) 0.27409(9) 0.76426(5) 0.0265(2) Uani 1 1 d .
H12 H 0.4197 0.1926 0.7633 0.032 Uiso 1 1 calc R
C13 C 0.5000 0.33604(12) 0.7500 0.0230(3) Uani 1 2 d S
C14 C 0.5000 0.46069(12) 0.7500 0.0200(3) Uani 1 2 d S
C15 C 0.49103(7) 0.61901(8) 0.47498(5) 0.0184(2) Uani 1 1 d .
C16 C 0.57985(6) 0.55638(8) 0.47868(5) 0.0186(2) Uani 1 1 d .
C17 C 0.58556(6) 0.44392(8) 0.50316(5) 0.0191(2) Uani 1 1 d .
H17 H 0.6426 0.4045 0.5061 0.023 Uiso 1 1 calc R
C18 C 0.47546(7) 0.73470(8) 0.45270(5) 0.0206(2) Uani 1 1 d .
C19 C 0.54318(7) 0.81401(8) 0.43302(6) 0.0237(2) Uani 1 1 d .
C20 C 0.38458(7) 0.78961(9) 0.44787(6) 0.0239(2) Uani 1 1 d .
C21 C 0.66373(7) 0.61018(9) 0.45476(6) 0.0242(2) Uani 1 1 d .
H21A H 0.7137 0.5533 0.4600 0.036 Uiso 1 1 calc R
H21B H 0.6855 0.6766 0.4868 0.036 Uiso 1 1 calc R
H21C H 0.6456 0.6350 0.4021 0.036 Uiso 1 1 calc R
N1 N 0.59203(7) 0.88468(8) 0.41677(6) 0.0319(2) Uani 1 1 d .
N2 N 0.31305(7) 0.83614(9) 0.44241(6) 0.0338(2) Uani 1 1 d .

loop_
_atom_site_aniso_label
_atom_site_aniso_U_11
_atom_site_aniso_U_22
_atom_site_aniso_U_33
_atom_site_aniso_U_23
_atom_site_aniso_U_13
_atom_site_aniso_U_12
C1 0.0426(6) 0.0201(5) 0.0273(5) -0.0018(4) 0.0129(5) -0.0016(4)
C2 0.0310(5) 0.0256(5) 0.0214(5) -0.0012(4) 0.0094(4) -0.0076(4)
C3 0.0325(5) 0.0260(5) 0.0248(5) 0.0026(4) 0.0109(4) 0.0073(4)
C4 0.0230(5) 0.0241(5) 0.0169(4) 0.0003(4) 0.0071(4) -0.0019(4)
C5 0.0230(5) 0.0254(5) 0.0175(4) 0.0045(4) 0.0056(4) 0.0030(4)
C6 0.0212(5) 0.0216(5) 0.0150(4) 0.0031(3) 0.0040(3) 0.0003(4)
C7 0.0193(5) 0.0348(6) 0.0216(5) 0.0063(4) 0.0056(4) 0.0044(4)
C8 0.0181(5) 0.0350(6) 0.0229(5) 0.0061(4) 0.0031(4) -0.0047(4)
C9 0.0220(5) 0.0262(5) 0.0178(4) 0.0030(4) 0.0003(4) -0.0039(4)
C10 0.0187(4) 0.0219(5) 0.0161(4) 0.0029(4) 0.0010(3) -0.0007(4)
C11 0.0272(5) 0.0278(5) 0.0208(5) 0.0023(4) -0.0001(4) -0.0097(4)
C12 0.0360(6) 0.0194(5) 0.0206(5) 0.0006(4) -0.0017(4) -0.0057(4)
C13 0.0277(7) 0.0221(7) 0.0168(6) 0.000 -0.0008(5) 0.000
C14 0.0208(6) 0.0203(6) 0.0166(6) 0.000 -0.0009(5) 0.000
C15 0.0198(5) 0.0188(4) 0.0160(4) -0.0010(3) 0.0029(3) -0.0001(4)
C16 0.0179(4) 0.0206(5) 0.0171(4) -0.0012(4) 0.0033(3) -0.0011(4)
C17 0.0172(4) 0.0210(5) 0.0189(4) -0.0012(3) 0.0034(3) 0.0015(4)
C18 0.0221(5) 0.0204(5) 0.0197(5) 0.0002(4) 0.0054(4) 0.0005(4)
C19 0.0276(5) 0.0187(5) 0.0258(5) 0.0015(4) 0.0079(4) 0.0039(4)
C20 0.0287(5) 0.0191(5) 0.0248(5) 0.0025(4) 0.0077(4) 0.0018(4)
C21 0.0199(5) 0.0233(5) 0.0305(5) 0.0038(4) 0.0077(4) 0.0005(4)
N1 0.0331(5) 0.0224(4) 0.0438(6) 0.0046(4) 0.0164(4) 0.0016(4)
N2 0.0329(5) 0.0308(5) 0.0391(5) 0.0048(4) 0.0107(4) 0.0100(4)

loop_
_atom_type_symbol
_atom_type_description
_atom_type_scat_dispersion_real
_atom_type_scat_dispersion_imag
_atom_type_scat_source
C C 0.0033 0.0016 'International Tables Vol C Tables 4.2.6.8 and 6.1.1.4'
H H 0.0000 0.0000 'International Tables Vol C Tables 4.2.6.8 and 6.1.1.4'
N N 0.0061 0.0033 'International Tables Vol C Tables 4.2.6.8 and 6.1.1.4'

loop_
_geom_angle_atom_site_label_1
_geom_angle_atom_site_label_2
_geom_angle_atom_site_label_3
_geom_angle
_geom_angle_site_symmetry_1
_geom_angle_site_symmetry_3
C3 C1 C2 119.56(10) . .
C3 C1 H1 120.2 . .
C2 C1 H1 120.2 . .
C4 C2 C1 120.60(10) . .
C4 C2 H2 119.7 . .
C1 C2 H2 119.7 . .
C1 C3 C5 121.04(10) . .
C1 C3 H3 119.5 . .
C5 C3 H3 119.5 . .
C2 C4 C6 121.18(9) . .
C2 C4 H4 119.4 . .
C6 C4 H4 119.4 . .
C3 C5 C6 119.59(9) . .
C3 C5 C7 120.56(9) . .
C6 C5 C7 119.81(9) . .
C4 C6 C5 117.46(9) . .
C4 C6 C10 123.58(9) . .
C5 C6 C10 118.87(9) . .
C8 C7 C5 120.60(9) . .
C8 C7 H7 119.7 . .
C5 C7 H7 119.7 . .
C7 C8 C9 121.14(9) . .
C7 C8 H8 119.4 . .
C9 C8 H8 119.4 . .
C10 C9 C11 120.04(9) . .
C10 C9 C8 120.03(9) . .
C11 C9 C8 119.88(9) . .
C9 C10 C14 117.96(9) . .
C9 C10 C6 117.83(9) . .
C14 C10 C6 124.11(9) . .
C12 C11 C9 120.39(9) . .
C12 C11 H11 119.8 . .
C9 C11 H11 119.8 . .
C11 C12 C13 120.60(10) . .
C11 C12 H12 119.7 . .
C13 C12 H12 119.7 . .
C14 C13 C12 119.76(7) . .
C14 C13 C12 119.75(7) . 2_656
C12 C13 C12 120.49(13) . 2_656
C13 C14 C10 117.22(6) . 2_656
C13 C14 C10 117.22(6) . .
C10 C14 C10 125.55(12) 2_656 .
C18 C15 C17 117.77(9) . 5_666
C18 C15 C16 124.54(9) . .
C17 C15 C16 117.68(9) 5_666 .
C17 C16 C15 118.05(9) . .
C17 C16 C21 118.90(9) . .
C15 C16 C21 123.02(9) . .
C16 C17 C15 124.26(9) . 5_666
C16 C17 H17 117.9 . .
C15 C17 H17 117.9 5_666 .
C15 C18 C19 126.61(9) . .
C15 C18 C20 121.40(9) . .
C19 C18 C20 111.99(8) . .
N1 C19 C18 174.42(10) . .
N2 C20 C18 177.69(11) . .
C16 C21 H21A 109.5 . .
C16 C21 H21B 109.5 . .
H21A C21 H21B 109.5 . .
C16 C21 H21C 109.5 . .
H21A C21 H21C 109.5 . .
H21B C21 H21C 109.5 . .

loop_
_geom_bond_atom_site_label_1
_geom_bond_atom_site_label_2
_geom_bond_distance
_geom_bond_site_symmetry_2
C1 C3 1.3670(16) .
C1 C2 1.4030(15) .
C1 H1 0.9300 .
C2 C4 1.3733(14) .
C2 H2 0.9300 .
C3 C5 1.4123(15) .
C3 H3 0.9300 .
C4 C6 1.4165(13) .
C4 H4 0.9300 .
C5 C6 1.4211(13) .
C5 C7 1.4275(14) .
C6 C10 1.4502(13) .
C7 C8 1.3481(16) .
C7 H7 0.9300 .
C8 C9 1.4291(15) .
C8 H8 0.9300 .
C9 C10 1.4147(13) .
C9 C11 1.4227(15) .
C10 C14 1.4496(11) .
C11 C12 1.3553(15) .
C11 H11 0.9300 .
C12 C13 1.4233(12) .
C12 H12 0.9300 .
C13 C14 1.4213(19) .
C13 C12 1.4234(12) 2_656
C14 C10 1.4496(11) 2_656
C15 C18 1.3819(13) .
C15 C17 1.4430(13) 5_666
C15 C16 1.4584(13) .
C16 C17 1.3513(14) .
C16 C21 1.5018(13) .
C17 C15 1.4430(13) 5_666
C17 H17 0.9300 .
C18 C19 1.4319(14) .
C18 C20 1.4410(13) .
C19 N1 1.1497(14) .
C20 N2 1.1474(14) .
C21 H21A 0.9600 .
C21 H21B 0.9600 .
C21 H21C 0.9600 .
